data_1008513
loop_
_publ_author_name
'Fanchon, E'
'Hodeau, J L'
'Vicat, J'
'Watts, J A'

_publ_section_title
;
Three-dimensional/one-dimensional transition in the Cs^+^ sublattice of
the mixed valence CsTi~8~O~1~6 hollandite: structuresat 297 and 673K
;
_journal_coden_ASTM JSSCBI
_journal_name_full 'Journal of Solid State Chemistry'
_journal_page_first 88
_journal_page_last 100
_journal_paper_doi 10.1016/0022-4596(91)90245-D
_journal_volume 92
_journal_year 1991
_chemical_formula_structural 'Cs1.062 Ti8 O16'
_chemical_formula_sum 'Cs1.062 O16 Ti8'
_chemical_name_systematic 'Caesium titanium oxide (1.06/8/16)'
_space_group_IT_number 88
_symmetry_cell_setting tetragonal
_symmetry_space_group_name_Hall 'I 4bw -1bw'
_symmetry_space_group_name_H-M 'I 41/a :1'
_cell_angle_alpha 90
_cell_angle_beta 90
_cell_angle_gamma 90
_cell_formula_units_Z 4
_cell_length_a 14.524(11)
_cell_length_b 14.524(11)
_cell_length_c 5.936(2)
_cell_volume 1252.2
_refine_ls_R_factor_all 0.059
_cod_original_sg_symbol_H-M 'I 41/a S'
_cod_database_code 1008513

loop_
_symmetry_equiv_pos_as_xyz
x,y,z
-x,-y,z
x,1/2+y,1/4-z
-x,1/2-y,1/4-z
-y,x,-z
y,-x,-z
-y,1/2+x,1/4+z
y,1/2-x,1/4+z
1/2+x,1/2+y,1/2+z
1/2-x,1/2-y,1/2+z
1/2+x,y,3/4-z
1/2-x,-y,3/4-z
1/2-y,1/2+x,1/2-z
1/2+y,1/2-x,1/2-z
1/2-y,x,3/4+z
1/2+y,-x,3/4+z

loop_
_atom_site_label
_atom_site_type_symbol
_atom_site_symmetry_multiplicity
_atom_site_Wyckoff_symbol
_atom_site_fract_x
_atom_site_fract_y
_atom_site_fract_z
_atom_site_occupancy
_atom_site_attached_hydrogens
_atom_site_calc_flag
Cs1 Cs1+ 4 a 0. 0. 0. 0.509(8) 0 d
Cs2 Cs1+ 4 b 0. 0. 0.5 0.148(7) 0 d
Cs3 Cs1+ 8 e 0. 0. 0.059(1) 0.101(4) 0 d
Cs4 Cs1+ 8 e 0. 0. 0.558(1) 0.101(4) 0 d
Ti1 Ti4+ 16 f 0.25813(7) 0.40887(6) 0.99632(32) 1. 0 d
Ti2 Ti4+ 16 f 0.24368(7) 0.09203(6) 0.99582(32) 1. 0 d
O1 O2- 16 f 0.1834(2) 0.5257(2) -0.0048(12) 1. 0 d
O2 O2- 16 f 0.3517(2) 0.3134(2) 0.0041(12) 1. 0 d
O3 O2- 16 f 0.3168(2) -0.0253(2) -0.0042(12) 1. 0 d
O4 O2- 16 f 0.1479(2) 0.1857(2) 0.0025(12) 1. 0 d

loop_
_atom_type_symbol
_atom_type_oxidation_number
Cs1+ 1.000
Ti4+ 3.867
O2- -2.000
